data_7206012
loop_
_publ_author_name
'Li, Yan'
'Zou, Wen-Qiang'
'Wu, Mei-Feng'
'Lin, Jian-Di'
'Zheng, Fa-Kun'
'Liu, Zhi-Fa'
'Wang, Shuai-Hua'
'Guo, Guo-Cong'
'Huang, Jin-Shun'

_publ_section_title
;
 Hydrothermal syntheses, crystal structures and magnetic properties of
 four Mn(ii) and Co(ii) coordination polymers generated from new
 carboxylate-introduced 1,2,3-triazole ligands
;
_journal_issue 11
_journal_name_full CrystEngComm
_journal_page_first 3868
_journal_paper_doi 10.1039/c1ce05208j
_journal_volume 13
_journal_year 2011
_chemical_formula_moiety Mn(C10H9.50N3O6.25)
_chemical_formula_sum 'C10 H9.5 Mn N3 O6.25'
_chemical_formula_weight 326.65
_chemical_melting_point ?
_chemical_name_common Mn(C10H9.50N3O6.25)
_chemical_name_systematic
;
Mn(C10H9.50N3O6.25)
;
_space_group_IT_number 15
_symmetry_cell_setting monoclinic
_symmetry_space_group_name_Hall '-C 2yc'
_symmetry_space_group_name_H-M 'C 1 2/c 1'
_atom_sites_solution_hydrogens geom
_atom_sites_solution_primary direct
_atom_sites_solution_secondary difmap
_audit_creation_method SHELXL-97
_cell_angle_alpha 90.00
_cell_angle_beta 122.89(2)
_cell_angle_gamma 90.00
_cell_formula_units_Z 8
_cell_length_a 19.666(3)
_cell_length_b 10.4447(15)
_cell_length_c 13.887(7)
_cell_measurement_reflns_used 77
_cell_measurement_temperature 293(2)
_cell_measurement_theta_max 27.4835
_cell_measurement_theta_min 3.2751
_cell_volume 2395.3(14)
_computing_cell_refinement 'CrystalClear (Rigaku Corp., 2002)'
_computing_data_collection 'CrystalClear (Rigaku Corp., 2002)'
_computing_data_reduction 'CrystalClear (Rigaku Corp., 2002)'
_computing_molecular_graphics 'DIAMOND (Brandenburg, 1999)'
_computing_publication_material 'Siemens SHELXTL^TM^ 5'
_computing_structure_refinement 'Siemens SHELXTL^TM^ 5'
_computing_structure_solution 'Siemens SHELXTL^TM^ 5'
_diffrn_ambient_temperature 293(2)
_diffrn_measured_fraction_theta_full 0.995
_diffrn_measured_fraction_theta_max 0.995
_diffrn_measurement_device_type 'Rigaku Mercury CCD'
_diffrn_measurement_method \w
_diffrn_radiation_monochromator graphite
_diffrn_radiation_source 'rotating-anode generator'
_diffrn_radiation_type MoK\a
_diffrn_radiation_wavelength 0.71073
_diffrn_reflns_av_R_equivalents 0.0163
_diffrn_reflns_av_sigmaI/netI 0.0140
_diffrn_reflns_limit_h_max 23
_diffrn_reflns_limit_h_min -23
_diffrn_reflns_limit_k_max 12
_diffrn_reflns_limit_k_min -11
_diffrn_reflns_limit_l_max 15
_diffrn_reflns_limit_l_min -16
_diffrn_reflns_number 7942
_diffrn_reflns_theta_full 25.35
_diffrn_reflns_theta_max 25.35
_diffrn_reflns_theta_min 3.27
_exptl_absorpt_coefficient_mu 1.137
_exptl_absorpt_correction_T_max 1.0000
_exptl_absorpt_correction_T_min 0.8791
_exptl_absorpt_correction_type multi-scan
_exptl_absorpt_process_details 'Sphere (Rigaku CrystalClear)'
_exptl_crystal_colour yellow
_exptl_crystal_density_diffrn 1.812
_exptl_crystal_density_method 'not measured'
_exptl_crystal_description block
_exptl_crystal_F_000 1324
_exptl_crystal_size_max 0.10
_exptl_crystal_size_mid 0.10
_exptl_crystal_size_min 0.05
_refine_diff_density_max 0.315
_refine_diff_density_min -0.218
_refine_diff_density_rms 0.046
_refine_ls_extinction_method none
_refine_ls_goodness_of_fit_ref 1.034
_refine_ls_hydrogen_treatment mixed
_refine_ls_matrix_type full
_refine_ls_number_parameters 206
_refine_ls_number_reflns 2201
_refine_ls_number_restraints 4
_refine_ls_restrained_S_all 1.033
_refine_ls_R_factor_all 0.0267
_refine_ls_R_factor_gt 0.0246
_refine_ls_shift/su_max 0.000
_refine_ls_shift/su_mean 0.000
_refine_ls_structure_factor_coef Fsqd
_refine_ls_weighting_details 'calc w=1/[\s^2^(Fo^2^)+(0.0336P)^2^+2.3510P] where P=(Fo^2^+2Fc^2^)/3'
_refine_ls_weighting_scheme calc
_refine_ls_wR_factor_gt 0.0612
_refine_ls_wR_factor_ref 0.0627
_reflns_number_gt 2070
_reflns_number_total 2201
_reflns_threshold_expression >2sigma(I)
_cod_data_source_file c1ce05208j.txt
_cod_data_source_block 15
_cod_depositor_comments
;
The following automatic conversions were performed:
'_exptl_absorpt_correction_type' value 'Multi-scan' changed to
'multi-scan' according to
'/home/saulius/struct/CIF-dictionaries/cif_core.dic' dictionary named
'cif_core.dic' version 2.4.1 from 2010-06-29.

Automatic conversion script
Id: cif_fix_enum 1555 2011-01-17 13:19:09Z saulius 

The following automatic conversions were performed:

'_chemical_melting_point' value 'not measured' was changed to '?' -
the value is undefined or not given.

Automatic conversion script
Id: cif_fix_values 1569 2011-02-09 13:29:24Z adriana 
;
_cod_original_cell_volume 2395.3(13)
_cod_original_sg_symbol_H-M C2/c
_cod_original_formula_sum 'C10 H9.50 Mn N3 O6.25'
_cod_database_code 7206012

loop_
_symmetry_equiv_pos_as_xyz
'x, y, z'
'-x, y, -z+1/2'
'x+1/2, y+1/2, z'
'-x+1/2, y+1/2, -z+1/2'
'-x, -y, -z'
'x, -y, z-1/2'
'-x+1/2, -y+1/2, -z'
'x+1/2, -y+1/2, z-1/2'

loop_
_atom_site_label
_atom_site_type_symbol
_atom_site_fract_x
_atom_site_fract_y
_atom_site_fract_z
_atom_site_U_iso_or_equiv
_atom_site_adp_type
_atom_site_occupancy
_atom_site_symmetry_multiplicity
_atom_site_calc_flag
_atom_site_refinement_flags
_atom_site_disorder_assembly
_atom_site_disorder_group
Mn1 Mn 0.303501(14) 0.36686(2) 0.18605(2) 0.02274(10) Uani 1 1 d . . .
C10 C 0.57941(9) 0.97432(15) 0.46305(13) 0.0188(3) Uani 1 1 d . . .
C11 C 0.51502(9) 1.05409(15) 0.39074(13) 0.0193(3) Uani 1 1 d . . .
H11A H 0.5221 1.1424 0.3966 0.023 Uiso 1 1 calc R . .
C12 C 0.43981(9) 1.00257(15) 0.30949(13) 0.0192(3) Uani 1 1 d . . .
C13 C 0.43000(9) 0.87124(15) 0.30035(14) 0.0204(3) Uani 1 1 d . . .
H13A H 0.3806 0.8359 0.2444 0.024 Uiso 1 1 calc R . .
C14 C 0.49400(9) 0.79251(14) 0.37468(13) 0.0193(3) Uani 1 1 d . . .
C15 C 0.56897(9) 0.84234(15) 0.45637(14) 0.0215(3) Uani 1 1 d . . .
H15A H 0.6116 0.7885 0.5059 0.026 Uiso 1 1 calc R . .
C16 C 0.66121(9) 1.03011(16) 0.54896(14) 0.0224(3) Uani 1 1 d . . .
C17 C 0.36814(9) 1.08651(15) 0.23086(14) 0.0219(3) Uani 1 1 d . . .
C18 C 0.53561(11) 0.56073(17) 0.40539(19) 0.0410(5) Uani 1 1 d . . .
H18A H 0.5917 0.5671 0.4519 0.049 Uiso 1 1 calc R . .
C19 C 0.49045(11) 0.45262(18) 0.36480(19) 0.0419(5) Uani 1 1 d . . .
H19A H 0.5104 0.3694 0.3789 0.050 Uiso 1 1 calc R . .
N11 N 0.48140(8) 0.65680(13) 0.36360(12) 0.0233(3) Uani 1 1 d . . .
N12 N 0.40585(8) 0.61110(13) 0.29978(14) 0.0296(3) Uani 1 1 d . . .
N13 N 0.41173(8) 0.48611(13) 0.30059(13) 0.0294(3) Uani 1 1 d . . .
O1W O 0.27827(9) 0.32870(18) 0.32042(13) 0.0397(3) Uani 1 1 d D . .
H1B H 0.2544(18) 0.386(3) 0.326(3) 0.073(10) Uiso 1 1 d D . .
H1A H 0.266(2) 0.258(4) 0.327(3) 0.098(13) Uiso 1 1 d D . .
O2W O 0.32024(8) 0.37425(13) 0.04276(11) 0.0286(3) Uani 1 1 d D . .
H2B H 0.2825(15) 0.401(2) -0.017(2) 0.046(7) Uiso 1 1 d D . .
H2A H 0.3311(14) 0.306(2) 0.026(2) 0.046(7) Uiso 1 1 d D . .
O3W O 0.7248(7) 0.7257(13) 0.4779(15) 0.113(4) Uani 0.25 1 d P . .
O11 O 0.71944(7) 0.95688(12) 0.61399(11) 0.0317(3) Uani 1 1 d . . .
O12 O 0.66995(7) 1.14978(11) 0.55398(11) 0.0293(3) Uani 1 1 d . . .
O21 O 0.37936(7) 1.20530(11) 0.24340(11) 0.0335(3) Uani 1 1 d . . .
O22 O 0.30264(7) 1.03334(12) 0.15875(11) 0.0329(3) Uani 1 1 d . . .

loop_
_atom_site_aniso_label
_atom_site_aniso_U_11
_atom_site_aniso_U_22
_atom_site_aniso_U_33
_atom_site_aniso_U_23
_atom_site_aniso_U_13
_atom_site_aniso_U_12
Mn1 0.01504(14) 0.01541(15) 0.02564(16) 0.00014(10) 0.00317(12) 0.00213(9)
C10 0.0154(7) 0.0187(8) 0.0182(7) -0.0009(6) 0.0065(6) -0.0024(6)
C11 0.0206(8) 0.0144(7) 0.0215(8) -0.0001(6) 0.0106(7) -0.0019(6)
C12 0.0175(8) 0.0184(8) 0.0197(8) 0.0019(6) 0.0088(7) 0.0024(6)
C13 0.0136(7) 0.0186(8) 0.0217(8) -0.0010(6) 0.0049(6) -0.0010(6)
C14 0.0171(7) 0.0144(7) 0.0223(8) -0.0012(6) 0.0079(6) -0.0013(6)
C15 0.0152(7) 0.0186(8) 0.0217(8) 0.0023(6) 0.0042(6) 0.0022(6)
C16 0.0196(8) 0.0228(9) 0.0210(8) -0.0023(7) 0.0086(7) -0.0051(6)
C17 0.0200(8) 0.0204(8) 0.0237(8) 0.0050(7) 0.0107(7) 0.0043(6)
C18 0.0188(8) 0.0187(9) 0.0569(13) -0.0016(9) 0.0021(9) 0.0028(7)
C19 0.0267(9) 0.0154(9) 0.0577(13) -0.0022(9) 0.0062(9) 0.0024(7)
N11 0.0163(6) 0.0147(7) 0.0280(7) -0.0014(6) 0.0049(6) -0.0008(5)
N12 0.0173(7) 0.0174(7) 0.0380(8) -0.0031(6) 0.0047(6) -0.0028(5)
N13 0.0246(7) 0.0157(7) 0.0362(8) -0.0032(6) 0.0090(7) -0.0020(6)
O1W 0.0296(7) 0.0443(9) 0.0417(8) 0.0068(7) 0.0172(6) 0.0081(7)
O2W 0.0226(6) 0.0256(7) 0.0260(7) -0.0001(6) 0.0057(6) 0.0036(5)
O3W 0.114(12) 0.099(11) 0.160(14) -0.006(8) 0.096(12) 0.009(8)
O11 0.0171(6) 0.0264(6) 0.0324(7) 0.0013(5) 0.0010(5) -0.0022(5)
O12 0.0226(6) 0.0225(6) 0.0315(7) -0.0025(5) 0.0073(5) -0.0079(5)
O21 0.0281(6) 0.0178(6) 0.0422(7) 0.0054(5) 0.0110(6) 0.0084(5)
O22 0.0186(6) 0.0311(7) 0.0322(7) 0.0087(5) 0.0028(5) 0.0025(5)

loop_
_atom_type_symbol
_atom_type_description
_atom_type_scat_dispersion_real
_atom_type_scat_dispersion_imag
_atom_type_scat_source
C C 0.0033 0.0016 'International Tables Vol C Tables 4.2.6.8 and 6.1.1.4'
H H 0.0000 0.0000 'International Tables Vol C Tables 4.2.6.8 and 6.1.1.4'
N N 0.0061 0.0033 'International Tables Vol C Tables 4.2.6.8 and 6.1.1.4'
O O 0.0106 0.0060 'International Tables Vol C Tables 4.2.6.8 and 6.1.1.4'
Mn Mn 0.3368 0.7283 'International Tables Vol C Tables 4.2.6.8 and 6.1.1.4'

loop_
_geom_angle_atom_site_label_1
_geom_angle_atom_site_label_2
_geom_angle_atom_site_label_3
_geom_angle
_geom_angle_site_symmetry_1
_geom_angle_site_symmetry_3
_geom_angle_publ_flag
O21 Mn1 O2W 86.94(6) 1_545 . ?
O21 Mn1 O1W 88.50(6) 1_545 . ?
O2W Mn1 O1W 170.83(6) . . ?
O21 Mn1 N13 88.39(5) 1_545 . ?
O2W Mn1 N13 94.17(6) . . ?
O1W Mn1 N13 93.64(7) . . ?
O21 Mn1 O12 121.41(5) 1_545 8_465 ?
O2W Mn1 O12 86.95(6) . 8_465 ?
O1W Mn1 O12 88.65(6) . 8_465 ?
N13 Mn1 O12 150.18(5) . 8_465 ?
O21 Mn1 O11 177.04(5) 1_545 8_465 ?
O2W Mn1 O11 90.21(5) . 8_465 ?
O1W Mn1 O11 94.22(6) . 8_465 ?
N13 Mn1 O11 92.61(5) . 8_465 ?
O12 Mn1 O11 57.58(4) 8_465 8_465 ?
O21 Mn1 C16 149.97(5) 1_545 8_465 ?
O2W Mn1 C16 87.32(6) . 8_465 ?
O1W Mn1 C16 92.68(6) . 8_465 ?
N13 Mn1 C16 121.43(6) . 8_465 ?
O12 Mn1 C16 28.77(5) 8_465 8_465 ?
O11 Mn1 C16 28.84(5) 8_465 8_465 ?
C11 C10 C15 120.24(14) . . ?
C11 C10 C16 120.25(14) . . ?
C15 C10 C16 119.51(14) . . ?
C10 C11 C12 120.33(14) . . ?
C10 C11 H11A 119.8 . . ?
C12 C11 H11A 119.8 . . ?
C13 C12 C11 119.48(14) . . ?
C13 C12 C17 118.78(14) . . ?
C11 C12 C17 121.73(14) . . ?
C12 C13 C14 119.77(14) . . ?
C12 C13 H13A 120.1 . . ?
C14 C13 H13A 120.1 . . ?
C15 C14 C13 121.37(14) . . ?
C15 C14 N11 120.35(14) . . ?
C13 C14 N11 118.27(14) . . ?
C14 C15 C10 118.75(14) . . ?
C14 C15 H15A 120.6 . . ?
C10 C15 H15A 120.6 . . ?
O12 C16 O11 121.29(15) . . ?
O12 C16 C10 118.91(14) . . ?
O11 C16 C10 119.80(15) . . ?
O12 C16 Mn1 59.37(8) . 8_566 ?
O11 C16 Mn1 62.03(8) . 8_566 ?
C10 C16 Mn1 176.00(11) . 8_566 ?
O22 C17 O21 125.16(14) . . ?
O22 C17 C12 118.16(15) . . ?
O21 C17 C12 116.68(14) . . ?
N11 C18 C19 104.78(16) . . ?
N11 C18 H18A 127.6 . . ?
C19 C18 H18A 127.6 . . ?
N13 C19 C18 108.48(16) . . ?
N13 C19 H19A 125.8 . . ?
C18 C19 H19A 125.8 . . ?
N12 N11 C18 110.77(14) . . ?
N12 N11 C14 119.28(13) . . ?
C18 N11 C14 129.91(14) . . ?
N13 N12 N11 106.78(13) . . ?
N12 N13 C19 109.19(14) . . ?
N12 N13 Mn1 120.45(11) . . ?
C19 N13 Mn1 129.66(12) . . ?
Mn1 O1W H1B 111(2) . . ?
Mn1 O1W H1A 119(3) . . ?
H1B O1W H1A 117(3) . . ?
Mn1 O2W H2B 115.8(16) . . ?
Mn1 O2W H2A 115.3(17) . . ?
H2B O2W H2A 104(2) . . ?
C16 O11 Mn1 89.13(10) . 8_566 ?
C16 O12 Mn1 91.85(10) . 8_566 ?
C17 O21 Mn1 134.88(11) . 1_565 ?

loop_
_geom_bond_atom_site_label_1
_geom_bond_atom_site_label_2
_geom_bond_distance
_geom_bond_site_symmetry_2
_geom_bond_publ_flag
Mn1 O21 2.1018(12) 1_545 ?
Mn1 O2W 2.1875(17) . ?
Mn1 O1W 2.2118(18) . ?
Mn1 N13 2.2215(15) . ?
Mn1 O12 2.2496(14) 8_465 ?
Mn1 O11 2.3080(12) 8_465 ?
Mn1 C16 2.6129(17) 8_465 ?
C10 C11 1.388(2) . ?
C10 C15 1.389(2) . ?
C10 C16 1.506(2) . ?
C11 C12 1.392(2) . ?
C11 H11A 0.9300 . ?
C12 C13 1.381(2) . ?
C12 C17 1.509(2) . ?
C13 C14 1.384(2) . ?
C13 H13A 0.9300 . ?
C14 C15 1.384(2) . ?
C14 N11 1.433(2) . ?
C15 H15A 0.9300 . ?
C16 O12 1.258(2) . ?
C16 O11 1.261(2) . ?
C16 Mn1 2.6129(17) 8_566 ?
C17 O22 1.253(2) . ?
C17 O21 1.256(2) . ?
C18 N11 1.345(2) . ?
C18 C19 1.356(3) . ?
C18 H18A 0.9300 . ?
C19 N13 1.347(2) . ?
C19 H19A 0.9300 . ?
N11 N12 1.3383(19) . ?
N12 N13 1.310(2) . ?
O1W H1B 0.79(3) . ?
O1W H1A 0.79(4) . ?
O2W H2B 0.80(2) . ?
O2W H2A 0.81(2) . ?
O3W O3W 0.98(2) 7_666 ?
O11 Mn1 2.3080(12) 8_566 ?
O12 Mn1 2.2496(14) 8_566 ?
O21 Mn1 2.1018(12) 1_565 ?

loop_
_geom_hbond_atom_site_label_D
_geom_hbond_atom_site_label_H
_geom_hbond_atom_site_label_A
_geom_hbond_distance_DH
_geom_hbond_distance_HA
_geom_hbond_distance_DA
_geom_hbond_angle_DHA
_geom_hbond_site_symmetry_A
O1W H1B O22 0.79(3) 1.98(3) 2.772(2) 178(3) 4_545
O1W H1A O11 0.79(4) 2.36(4) 3.112(2) 160(3) 5_666
O2W H2B O22 0.80(2) 1.89(3) 2.694(2) 177(2) 7_565
O2W H2A O12 0.81(2) 1.97(3) 2.7604(18) 165(2) 2_645
